data_4348291
loop_
_publ_author_name
'Ding, Xue-Hua'
'Wang, Shi'
'Li, Yong-Hua'
'Huang, Wei'

_publ_section_title
;
 Inorganic anion-assisted supramolecular assemblies of bent dipyridines:
 effects of anionic geometries on hydrogen-bonding networks
;
_journal_issue 3
_journal_name_full 'Inorganic Chemistry Frontiers'
_journal_page_first 263
_journal_paper_doi 10.1039/C4QI00125G
_journal_volume 2
_journal_year 2015
_chemical_formula_moiety 'C12 H10 N4 O, 2(B F4), H2 O'
_chemical_formula_sum 'C12 H12 B2 F8 N4 O2'
_chemical_formula_weight 417.88
_space_group_IT_number 14
_space_group_name_Hall '-P 2yn'
_space_group_name_H-M_alt 'P 1 21/n 1'
_symmetry_cell_setting monoclinic
_symmetry_space_group_name_Hall '-P 2yn'
_symmetry_space_group_name_H-M 'P 1 21/n 1'
_atom_sites_solution_hydrogens geom
_atom_sites_solution_primary direct
_atom_sites_solution_secondary difmap
_audit_creation_method SHELXL-97
_audit_update_record
;
2014-05-19 deposited with the CCDC.
2015-01-14 downloaded from the CCDC.
;
_cell_angle_alpha 90.00
_cell_angle_beta 95.94(3)
_cell_angle_gamma 90.00
_cell_formula_units_Z 4
_cell_length_a 5.4030(11)
_cell_length_b 19.358(4)
_cell_length_c 16.265(3)
_cell_measurement_reflns_used 17285
_cell_measurement_temperature 293(2)
_cell_measurement_theta_max 27.5
_cell_measurement_theta_min 3.3
_cell_volume 1692.0(6)
_computing_cell_refinement 'Bruker SMART'
_computing_data_collection 'Bruker SMART'
_computing_data_reduction 'Bruker SAINT'
_computing_molecular_graphics 'Bruker SHELXTL'
_computing_publication_material 'Bruker SHELXTL'
_computing_structure_refinement 'SHELXL-97 (Sheldrick, 1997)'
_computing_structure_solution 'SHELXS-97 (Sheldrick, 1990)'
_diffrn_ambient_temperature 293(2)
_diffrn_detector_area_resol_mean 8.366
_diffrn_measured_fraction_theta_full 0.997
_diffrn_measured_fraction_theta_max 0.997
_diffrn_measurement_device_type 'CCD area detector'
_diffrn_measurement_method 'phi and omega scans'
_diffrn_radiation_monochromator graphite
_diffrn_radiation_source 'fine-focus sealed tube'
_diffrn_radiation_type MoK\a
_diffrn_radiation_wavelength 0.71073
_diffrn_reflns_av_R_equivalents 0.1298
_diffrn_reflns_av_sigmaI/netI 0.1197
_diffrn_reflns_limit_h_max 7
_diffrn_reflns_limit_h_min -6
_diffrn_reflns_limit_k_max 25
_diffrn_reflns_limit_k_min -25
_diffrn_reflns_limit_l_max 21
_diffrn_reflns_limit_l_min -21
_diffrn_reflns_number 17285
_diffrn_reflns_theta_full 27.48
_diffrn_reflns_theta_max 27.48
_diffrn_reflns_theta_min 3.28
_exptl_absorpt_coefficient_mu 0.169
_exptl_absorpt_correction_T_max 0.965
_exptl_absorpt_correction_T_min 0.954
_exptl_absorpt_correction_type empirical
_exptl_absorpt_process_details 'Bruker SADABS'
_exptl_crystal_colour colorless
_exptl_crystal_density_diffrn 1.640
_exptl_crystal_density_method 'not measured'
_exptl_crystal_description rodlike
_exptl_crystal_F_000 840
_exptl_crystal_size_max 0.35
_exptl_crystal_size_mid 0.23
_exptl_crystal_size_min 0.21
_refine_diff_density_max 0.303
_refine_diff_density_min -0.379
_refine_diff_density_rms 0.076
_refine_ls_extinction_method none
_refine_ls_goodness_of_fit_ref 1.030
_refine_ls_hydrogen_treatment mixed
_refine_ls_matrix_type full
_refine_ls_number_parameters 281
_refine_ls_number_reflns 3859
_refine_ls_number_restraints 1
_refine_ls_restrained_S_all 1.031
_refine_ls_R_factor_all 0.2162
_refine_ls_R_factor_gt 0.0915
_refine_ls_shift/su_max 0.000
_refine_ls_shift/su_mean 0.000
_refine_ls_structure_factor_coef Fsqd
_refine_ls_weighting_details 'calc w=1/[\s^2^(Fo^2^)+(0.1020P)^2^+1.2582P] where P=(Fo^2^+2Fc^2^)/3'
_refine_ls_weighting_scheme calc
_refine_ls_wR_factor_gt 0.2035
_refine_ls_wR_factor_ref 0.2614
_reflns_number_gt 1650
_reflns_number_total 3859
_reflns_threshold_expression >2sigma(I)
_cod_data_source_file c4qi00125g2.cif
_cod_data_source_block 1
_cod_original_sg_symbol_H-M 'P 21/n'
_cod_database_code 4348291

loop_
_symmetry_equiv_pos_as_xyz
'x, y, z'
'-x+1/2, y+1/2, -z+1/2'
'-x, -y, -z'
'x-1/2, -y-1/2, z-1/2'

loop_
_atom_site_label
_atom_site_type_symbol
_atom_site_fract_x
_atom_site_fract_y
_atom_site_fract_z
_atom_site_U_iso_or_equiv
_atom_site_adp_type
_atom_site_occupancy
_atom_site_symmetry_multiplicity
_atom_site_calc_flag
_atom_site_refinement_flags
_atom_site_disorder_assembly
_atom_site_disorder_group
C1 C 0.4739(9) 0.2037(2) 0.9921(3) 0.0477(12) Uani 1 1 d . . .
H1 H 0.3568 0.2252 0.9547 0.057 Uiso 1 1 calc R . .
C2 C 0.4459(9) 0.1355(3) 1.0139(3) 0.0542(13) Uani 1 1 d . . .
H2 H 0.3099 0.1102 0.9907 0.065 Uiso 1 1 calc R . .
N1 N 0.6158(8) 0.1061(2) 1.0687(2) 0.0549(11) Uani 1 1 d . . .
H3 H 0.5954 0.0635 1.0813 0.066 Uiso 1 1 calc R . .
C3 C 0.8152(10) 0.1392(2) 1.1047(3) 0.0537(13) Uani 1 1 d . . .
H4 H 0.9270 0.1166 1.1429 0.064 Uiso 1 1 calc R . .
C4 C 0.8527(9) 0.2067(2) 1.0845(3) 0.0494(12) Uani 1 1 d . . .
H5 H 0.9911 0.2306 1.1086 0.059 Uiso 1 1 calc R . .
C5 C 0.6809(8) 0.2393(2) 1.0275(3) 0.0401(11) Uani 1 1 d . . .
C6 C 0.7274(8) 0.3109(2) 1.0046(3) 0.0402(11) Uani 1 1 d . . .
N2 N 0.9223(7) 0.34744(19) 1.0261(2) 0.0522(11) Uani 1 1 d . . .
N3 N 0.8804(8) 0.41143(19) 0.9867(2) 0.0544(11) Uani 1 1 d . . .
O1 O 0.5539(5) 0.34495(14) 0.95398(17) 0.0417(8) Uani 1 1 d . . .
C7 C 0.6632(8) 0.4074(2) 0.9458(3) 0.0409(11) Uani 1 1 d . . .
C8 C 0.5350(8) 0.4604(2) 0.8950(3) 0.0421(11) Uani 1 1 d . . .
C9 C 0.3148(9) 0.4457(3) 0.8449(3) 0.0517(13) Uani 1 1 d . . .
H6 H 0.2474 0.4015 0.8432 0.062 Uiso 1 1 calc R . .
C10 C 0.2003(9) 0.4982(3) 0.7984(3) 0.0568(14) Uani 1 1 d . . .
H7 H 0.0545 0.4895 0.7643 0.068 Uiso 1 1 calc R . .
N4 N 0.2981(8) 0.5616(2) 0.8019(2) 0.0548(11) Uani 1 1 d . . .
H8 H 0.2229 0.5938 0.7727 0.066 Uiso 1 1 calc R . .
C11 C 0.5078(10) 0.5768(3) 0.8489(3) 0.0530(13) Uani 1 1 d . . .
H9 H 0.5712 0.6215 0.8491 0.064 Uiso 1 1 calc R . .
C12 C 0.6293(9) 0.5271(2) 0.8965(3) 0.0489(12) Uani 1 1 d . . .
H10 H 0.7747 0.5378 0.9298 0.059 Uiso 1 1 calc R . .
B1 B 0.8651(11) 0.0440(3) 0.8763(4) 0.0492(14) Uani 1 1 d . . .
F1 F 1.0945(7) 0.01445(18) 0.8760(3) 0.1039(13) Uani 1 1 d . A .
F2 F 0.7049(7) 0.00681(19) 0.9183(3) 0.1111(14) Uani 1 1 d . A .
F3 F 0.9037(7) 0.10552(19) 0.9155(3) 0.1066(14) Uani 1 1 d . A .
F4 F 0.771(3) 0.0689(6) 0.8009(9) 0.089(4) Uani 0.50 1 d P A 1
O2 O 0.6168(9) 0.8304(2) 0.2183(3) 0.1127(17) Uani 1 1 d . B 2
H11 H 0.4688 0.8458 0.1857 0.169 Uiso 1 1 d R B 2
H12 H 0.5920 0.7844 0.2378 0.169 Uiso 1 1 d R B 2
B2 B 0.1165(15) 0.7056(4) 0.2330(5) 0.074(2) Uani 1 1 d . . .
F5 F 0.368(3) 0.6935(13) 0.2300(11) 0.108(8) Uani 0.246(12) 1 d P C 1
F6 F 0.1303(8) 0.7541(2) 0.2932(2) 0.1189(15) Uani 1 1 d . C .
F7 F -0.151(3) 0.7021(10) 0.2293(13) 0.080(7) Uani 0.246(12) 1 d P C 1
F8 F 0.1309(12) 0.6425(2) 0.2650(3) 0.162(2) Uani 1 1 d . C 2
F7' F -0.069(2) 0.7104(4) 0.1744(6) 0.177(5) Uani 0.754(12) 1 d PD C 2
F5' F 0.277(2) 0.7205(6) 0.1812(7) 0.234(8) Uani 0.754(12) 1 d PD C 2
F4' F 0.777(3) 0.0362(12) 0.8010(8) 0.194(10) Uani 0.50 1 d P A 2

loop_
_atom_site_aniso_label
_atom_site_aniso_U_11
_atom_site_aniso_U_22
_atom_site_aniso_U_33
_atom_site_aniso_U_23
_atom_site_aniso_U_13
_atom_site_aniso_U_12
C1 0.048(3) 0.043(3) 0.052(3) -0.002(2) 0.001(2) -0.006(2)
C2 0.056(3) 0.051(3) 0.055(3) -0.007(3) 0.002(3) -0.015(3)
N1 0.071(3) 0.036(2) 0.058(3) 0.001(2) 0.009(2) -0.013(2)
C3 0.068(3) 0.040(3) 0.052(3) 0.006(2) 0.000(3) -0.001(3)
C4 0.057(3) 0.040(3) 0.051(3) -0.001(2) 0.001(2) -0.004(2)
C5 0.045(3) 0.034(2) 0.041(3) -0.003(2) 0.006(2) -0.002(2)
C6 0.042(3) 0.037(2) 0.040(3) 0.002(2) -0.001(2) -0.003(2)
N2 0.055(3) 0.041(2) 0.058(3) 0.0090(19) -0.011(2) -0.008(2)
N3 0.055(3) 0.042(2) 0.062(3) 0.012(2) -0.016(2) -0.013(2)
O1 0.0407(17) 0.0384(18) 0.0445(18) 0.0015(14) -0.0027(14) -0.0056(14)
C7 0.045(3) 0.038(3) 0.039(3) 0.001(2) 0.003(2) -0.008(2)
C8 0.044(3) 0.043(3) 0.039(3) 0.001(2) 0.002(2) 0.002(2)
C9 0.048(3) 0.048(3) 0.058(3) 0.000(2) -0.002(2) -0.007(2)
C10 0.050(3) 0.063(4) 0.056(3) 0.006(3) -0.003(2) 0.005(3)
N4 0.060(3) 0.052(3) 0.053(3) 0.014(2) 0.008(2) 0.017(2)
C11 0.062(3) 0.041(3) 0.055(3) 0.004(2) 0.007(3) -0.002(2)
C12 0.057(3) 0.042(3) 0.047(3) 0.001(2) 0.002(2) -0.005(2)
B1 0.045(3) 0.042(3) 0.060(4) -0.001(3) 0.006(3) -0.006(3)
F1 0.094(3) 0.077(3) 0.144(3) 0.028(2) 0.031(2) 0.031(2)
F2 0.115(3) 0.084(3) 0.142(4) 0.011(2) 0.050(3) -0.044(2)
F3 0.097(3) 0.078(3) 0.151(4) -0.029(2) 0.040(3) -0.017(2)
F4 0.063(7) 0.117(7) 0.085(8) 0.046(6) -0.003(5) 0.026(6)
O2 0.114(4) 0.065(3) 0.151(4) -0.028(3) -0.022(3) -0.019(3)
B2 0.084(6) 0.061(5) 0.072(5) -0.002(4) -0.006(4) -0.026(4)
F5 0.057(11) 0.20(2) 0.074(12) 0.051(12) 0.030(8) 0.026(11)
F6 0.133(4) 0.119(3) 0.101(3) -0.041(3) -0.006(3) 0.005(3)
F7 0.044(8) 0.074(11) 0.123(16) -0.010(11) 0.004(9) -0.019(7)
F8 0.201(6) 0.095(3) 0.177(5) 0.031(3) -0.048(4) -0.012(3)
F7' 0.266(12) 0.086(4) 0.146(8) 0.011(5) -0.135(8) -0.022(7)
F5' 0.378(17) 0.212(12) 0.143(9) -0.090(8) 0.178(11) -0.158(11)
F4' 0.108(11) 0.43(3) 0.038(7) -0.059(11) 0.005(6) -0.130(15)

loop_
_atom_type_symbol
_atom_type_description
_atom_type_scat_dispersion_real
_atom_type_scat_dispersion_imag
_atom_type_scat_source
C C 0.0033 0.0016 'International Tables Vol C Tables 4.2.6.8 and 6.1.1.4'
H H 0.0000 0.0000 'International Tables Vol C Tables 4.2.6.8 and 6.1.1.4'
B B 0.0013 0.0007 'International Tables Vol C Tables 4.2.6.8 and 6.1.1.4'
N N 0.0061 0.0033 'International Tables Vol C Tables 4.2.6.8 and 6.1.1.4'
O O 0.0106 0.0060 'International Tables Vol C Tables 4.2.6.8 and 6.1.1.4'
F F 0.0171 0.0103 'International Tables Vol C Tables 4.2.6.8 and 6.1.1.4'

loop_
_geom_angle_atom_site_label_1
_geom_angle_atom_site_label_2
_geom_angle_atom_site_label_3
_geom_angle
C2 C1 C5 118.3(4)
C2 C1 H1 120.8
C5 C1 H1 120.8
N1 C2 C1 119.5(4)
N1 C2 H2 120.2
C1 C2 H2 120.2
C3 N1 C2 123.6(4)
C3 N1 H3 118.2
C2 N1 H3 118.2
N1 C3 C4 119.1(5)
N1 C3 H4 120.5
C4 C3 H4 120.5
C3 C4 C5 119.2(4)
C3 C4 H5 120.4
C5 C4 H5 120.4
C1 C5 C4 120.2(4)
C1 C5 C6 121.2(4)
C4 C5 C6 118.6(4)
N2 C6 O1 113.1(4)
N2 C6 C5 127.5(4)
O1 C6 C5 119.4(4)
C6 N2 N3 105.8(3)
C7 N3 N2 106.1(4)
C6 O1 C7 102.3(3)
N3 C7 O1 112.7(4)
N3 C7 C8 127.4(4)
O1 C7 C8 120.0(4)
C12 C8 C9 119.1(4)
C12 C8 C7 119.8(4)
C9 C8 C7 121.1(4)
C10 C9 C8 118.5(5)
C10 C9 H6 120.7
C8 C9 H6 120.7
N4 C10 C9 120.1(5)
N4 C10 H7 119.9
C9 C10 H7 119.9
C11 N4 C10 122.5(4)
C11 N4 H8 118.7
C10 N4 H8 118.7
N4 C11 C12 120.1(5)
N4 C11 H9 119.9
C12 C11 H9 119.9
C11 C12 C8 119.6(5)
C11 C12 H10 120.2
C8 C12 H10 120.2
F4' B1 F3 125.3(11)
F4' B1 F2 103.1(9)
F3 B1 F2 107.7(5)
F4' B1 F4 27.5(13)
F3 B1 F4 97.8(7)
F2 B1 F4 116.1(8)
F4' B1 F1 101.2(10)
F3 B1 F1 105.9(5)
F2 B1 F1 113.8(5)
F4 B1 F1 113.5(8)
H11 O2 H12 109.5
F5' B2 F7' 91.4(8)
F5' B2 F8 116.2(10)
F7' B2 F8 111.1(6)
F5' B2 F6 108.9(7)
F7' B2 F6 117.1(8)
F8 B2 F6 111.1(7)
F5' B2 F5 45.0(8)
F7' B2 F5 131.7(12)
F8 B2 F5 80.9(10)
F6 B2 F5 99.3(11)
F5' B2 F7 135.6(11)
F7' B2 F7 44.4(7)
F8 B2 F7 89.5(9)
F6 B2 F7 92.4(9)
F5 B2 F7 166.9(14)

loop_
_geom_bond_atom_site_label_1
_geom_bond_atom_site_label_2
_geom_bond_distance
C1 C2 1.378(6)
C1 C5 1.387(6)
C1 H1 0.9300
C2 N1 1.338(6)
C2 H2 0.9300
N1 C3 1.335(6)
N1 H3 0.8600
C3 C4 1.368(6)
C3 H4 0.9300
C4 C5 1.394(6)
C4 H5 0.9300
C5 C6 1.462(6)
C6 N2 1.288(5)
C6 O1 1.353(5)
N2 N3 1.403(5)
N3 C7 1.290(5)
O1 C7 1.358(5)
C7 C8 1.448(6)
C8 C12 1.387(6)
C8 C9 1.400(6)
C9 C10 1.375(7)
C9 H6 0.9300
C10 N4 1.334(6)
C10 H7 0.9300
N4 C11 1.332(6)
N4 H8 0.8600
C11 C12 1.361(6)
C11 H9 0.9300
C12 H10 0.9300
B1 F4' 1.276(13)
B1 F3 1.357(6)
B1 F2 1.362(6)
B1 F4 1.365(13)
B1 F1 1.365(6)
O2 H11 0.9600
O2 H12 0.9600
B2 F5' 1.302(10)
B2 F7' 1.315(10)
B2 F8 1.326(8)
B2 F6 1.353(8)
B2 F5 1.384(17)
B2 F7 1.440(17)
